data_1534681
loop_
_publ_author_name
'Auffermann, G.'
'Kniep, R.'
'Prots', Yu.'

_publ_section_title
;
 SrN and SrN2: diazenides by synthesis under high N2-pressure
;
_journal_name_full 'Angew. Chem. Int. ed.'
_journal_page_first 547
_journal_page_last 549
_journal_volume 40
_journal_year 2001
_chemical_formula_sum 'N Sr'
_chemical_name_systematic 'Sr N'
_space_group_IT_number 12
_symmetry_space_group_name_Hall '-C 2y'
_symmetry_space_group_name_H-M 'C 1 2/m 1'
_cell_angle_alpha 90
_cell_angle_beta 94.713
_cell_angle_gamma 90
_cell_formula_units_Z 8
_cell_length_a 13.46
_cell_length_b 3.8096
_cell_length_c 6.7228
_cell_volume 343.561
_citation_journal_id_ASTM ACIEF5
_cod_data_source_file Auffermann_ACIEF5_2001_18.cif
_cod_data_source_block N1Sr1
_cod_original_cell_volume 343.5609
_cod_original_formula_sum 'N1 Sr1'
_cod_database_code 1534681

loop_
_symmetry_equiv_pos_as_xyz
x,y,z
-x,y,-z
-x,-y,-z
x,-y,z
x+1/2,y+1/2,z
-x+1/2,y+1/2,-z
-x+1/2,-y+1/2,-z
x+1/2,-y+1/2,z

loop_
_atom_site_label
_atom_site_type_symbol
_atom_site_fract_x
_atom_site_fract_y
_atom_site_fract_z
_atom_site_occupancy
_atom_site_U_iso_or_equiv
N2 N-1 0.0221 0 0.0833 1 0.0
Sr2 Sr+2 0.3559 0 0.092 1 0.0
N1 N-3 0.2441 0 0.7486 1 0.0
Sr1 Sr+2 0.154 0 0.3926 1 0.0
